data_2009427
loop_
_publ_author_name
'Llamas-Saiz, A.L.'
'Foces-Foces, C.'

_publ_section_title
;
 Substitution effects on the structure of
 <i>o</i>-aryliminophosphoranes
;
_journal_issue 2
_journal_name_full 'Acta Crystallographica Section C'
_journal_page_first 255
_journal_page_last 259
_journal_paper_doi 10.1107/S0108270193006146
_journal_volume 50
_journal_year 1994
_chemical_formula_sum 'C26 H25 N2 P'
_chemical_formula_weight 396.5
_symmetry_cell_setting monoclinic
_symmetry_space_group_name_Hall '-P 2ybc'
_symmetry_space_group_name_H-M 'P 1 21/c 1'
_atom_type_scat_source IntTabIV
_cell_angle_alpha 90.
_cell_angle_beta 90.798(9)
_cell_angle_gamma 90.
_cell_formula_units_Z 4
_cell_length_a 12.5702(9)
_cell_length_b 9.1053(6)
_cell_length_c 19.1700(14)
_cell_measurement_reflns_used 78
_cell_measurement_temperature 295
_cell_measurement_theta_max 45
_cell_measurement_theta_min 2
_cell_volume 2193.9(3)
_diffrn_measurement_device 'Seifert XRD3000-S four-circle'
_diffrn_measurement_method \w/2\q
_diffrn_radiation_type CuK\a
_diffrn_radiation_wavelength 1.5418
_diffrn_reflns_av_R_equivalents 0.035
_diffrn_reflns_limit_h_max 15
_diffrn_reflns_limit_h_min 0
_diffrn_reflns_limit_k_max 11
_diffrn_reflns_limit_k_min 0
_diffrn_reflns_limit_l_max 23
_diffrn_reflns_limit_l_min -23
_diffrn_reflns_number 3186
_diffrn_reflns_theta_max 65
_diffrn_standards_decay_% none
_diffrn_standards_interval_time 90
_diffrn_standards_number 3
_exptl_absorpt_coefficient_mu 1.187
_exptl_absorpt_correction_T_max 1.198
_exptl_absorpt_correction_T_min 0.739
_exptl_absorpt_correction_type empirical
_exptl_crystal_colour yellow
_exptl_crystal_density_diffrn 1.200
_exptl_crystal_description prism
_exptl_crystal_size_max 0.47
_exptl_crystal_size_mid 0.27
_exptl_crystal_size_min 0.20
_refine_diff_density_max 0.18
_refine_diff_density_min -0.18
_refine_ls_goodness_of_fit_obs 1.11
_refine_ls_hydrogen_treatment refall
_refine_ls_number_parameters 362
_refine_ls_number_reflns 2519
_refine_ls_R_factor_obs 0.047
_refine_ls_shift/esd_max 0.18
_refine_ls_structure_factor_coef F
_refine_ls_weighting_scheme
;empirical as to give no trends in <w\D^2^F> vs. <|F~obs~|>
and <sin\q/\l>
;
_refine_ls_wR_factor_obs 0.050
_reflns_number_observed 2519
_reflns_number_total 3104
_reflns_observed_criterion I>2\s(I)
_cod_data_source_file al1048.cif
_cod_data_source_block al1048_structure_1_of_1
_cod_original_sg_symbol_H-M 'P 21/c'
_cod_database_code 2009427

loop_
_atom_site_label
_atom_site_fract_x
_atom_site_fract_y
_atom_site_fract_z
_atom_site_U_iso_or_equiv
C1 .3790(2) .4055(3) .34402(11) .0334(7)
C2 .4257(2) .4831(3) .28769(11) .0340(7)
C3 .5296(2) .5360(3) .29557(15) .0463(9)
C4 .5876(2) .5165(3) .35700(15) .0504(9)
C5 .5433(2) .4421(3) .41172(14) .0458(9)
C6 .4405(2) .3879(3) .40496(13) .0405(8)
N11 .2754(2) .3549(2) .33584(10) .0395(7)
P12 .21272(4) .25406(7) .38698(3) .0322(2)
C13 .0862(2) .2160(3) .34498(12) .0388(7)
C14 .0581(2) .2852(4) .28371(13) .0499(9)
C15 -.0409(2) .2587(4) .25311(16) .0652(11)
C16 -.1118(2) .1634(4) .28380(19) .0684(12)
C17 -.0844(3) .0965(4) .3540(2) .0747(13)
C18 .0144(2) .1207(4) .37549(17) .0606(11)
C19 .2711(2) .0751(3) .40501(12) .0382(8)
C20 .2690(2) -.0275(3) .35121(14) .0500(9)
C21 .3199(3) -.1612(4) .35811(17) .0594(11)
C22 .3737(3) -.1949(4) .41903(18) .0603(11)
C23 .3777(3) -.0946(4) .47291(16) .0590(11)
C24 .3267(2) .0407(3) .46606(14) .0486(9)
C25 .1782(2) .3379(3) .46933(13) .0445(9)
C26 .1383(3) .2612(5) .52612(15) .0660(12)
C27 .1060(3) .3368(7) .58486(18) .0903(19)
C28 .1128(3) .4874(7) .5870(2) .096(2)
C29 .1533(3) .5631(6) .5323(3) .0893(17)
C30 .1867(3) .4897(4) .47273(18) .0627(12)
N31 .3645(2) .5094(2) .22600(10) .0380(6)
C32 .3392(2) .3781(3) .18617(14) .0462(9)
C33 .4052(3) .6229(4) .17955(16) .0582(11)
H3 .559(3) .595(4) .259(2) .0043(9)
H4 .664(3) .561(4) .360(2) .0043(9)
H5 .582(2) .427(3) .458(2) .0031(8)
H6 .410(2) .336(3) .445(2) .0026(7)
H14 .109(3) .357(4) .265(2) .0040(9)
H15 -.062(3) .307(4) .211(2) .0041(9)
H16 -.175(3) .147(5) .260(2) .0066(12)
H17 -.138(4) .027(5) .370(2) .0079(14)
H18 .038(3) .076(4) .423(2) .0052(10)
H20 .232(2) -.001(3) .307(2) .0024(7)
H21 .316(3) -.233(4) .318(2) .0046(9)
H22 .412(3) -.288(4) .426(2) .0040(9)
H23 .417(3) -.113(4) .518(2) .0048(10)
H24 .328(2) .115(4) .505(2) .0026(7)
H26 .130(3) .150(5) .524(2) .0053(11)
H27 .077(4) .274(5) .621(3) .0078(14)
H28 .089(4) .536(6) .629(3) .0105(17)
H29 .157(4) .674(6) .533(3) .0085(16)
H30 .209(4) .545(6) .430(3) .0085(15)
H321 .284(3) .399(4) .146(2) .0039(8)
H322 .410(3) .335(4) .163(2) .0048(10)
H323 .312(2) .298(4) .216(2) .0031(8)
H331 .474(3) .585(4) .153(2) .0057(11)
H332 .346(3) .647(4) .142(2) .0049(10)
H333 .416(3) .714(5) .206(2) .0050(11)

loop_
_geom_angle_atom_site_label_1
_geom_angle_atom_site_label_2
_geom_angle_atom_site_label_3
_geom_angle
_geom_angle_publ_flag
C2 C1 C6 117.4(2) yes
C1 C2 C3 118.9(2) yes
C2 C3 C4 121.8(2) yes
C3 C4 C5 119.9(3) yes
C4 C5 C6 119.4(2) yes
C1 C6 C5 122.7(2) yes
C1 N11 P12 127.2(2) yes
N11 P12 C25 115.30(10) yes
N11 P12 C19 116.10(10) yes
N11 P12 C13 106.40(10) yes
C6 C1 N11 124.2(2) yes
C2 C1 N11 118.3(2) yes
C1 C2 N31 119.4(2) yes
C3 C2 N31 121.7(2) yes
C2 N31 C32 114.3(2) yes
C2 N31 C33 115.8(2) yes
C32 N31 C33 109.8(2) yes

loop_
_geom_bond_atom_site_label_1
_geom_bond_atom_site_label_2
_geom_bond_distance
_geom_bond_publ_flag
C1 C2 1.424(3) yes
C1 C6 1.401(3) yes
C2 C3 1.398(3) yes
C3 C4 1.388(4) yes
C4 C5 1.373(4) yes
C5 C6 1.387(4) yes
C1 N11 1.388(3) yes
N11 P12 1.564(2) yes
P12 C13 1.806(2) yes
P12 C19 1.818(3) yes
P12 C25 1.812(3) yes
C2 N31 1.422(3) yes
N31 C32 1.452(4) yes
N31 C33 1.461(4) yes

loop_
_geom_torsion_atom_site_label_1
_geom_torsion_atom_site_label_2
_geom_torsion_atom_site_label_3
_geom_torsion_atom_site_label_4
_geom_torsion
_geom_torsion_publ_flag
C6 C1 N11 P12 -8.3(3) yes
C1 N11 P12 C13 -176.0(2) yes
C1 N11 P12 C19 -59.3(2) yes
C1 N11 P12 C25 68.8(2) yes
N11 P12 C25 C30 15.1(3) yes
N11 P12 C19 C20 -70.5(2) yes
N11 P12 C13 C14 -6.6(2) yes
N11 C1 C2 N31 1.6(3) yes
C1 C2 N31 C32 -67.7(3) yes
C1 C2 N31 C33 163.2(2) yes
